data_4314142
loop_
_publ_author_name
'Minghuey Shieh'
'Ren-Ling Chung'
'Chun-Hsien Yu'
'Miao-Hsing Hsu'
'Chia-Hua Ho'
'Shie-Ming Peng'
'Yi-Hung Liu'

_publ_section_title
;
 The Unusual Paramagnetic Mixed-Metal Carbonyl Chalcogenide Clusters:
 [E2Cr2Fe(CO)10]2- (E = Te, Se)
;
_journal_name_full 'Inorganic Chemistry'
_journal_page_first 5477
_journal_page_last 5479
_journal_paper_doi 10.1021/ic034081m
_journal_volume 42
_journal_year 2003
_chemical_formula_moiety 'C10 Cr2 Fe O10 Se2 . 2 C36 H30 N P2 '
_chemical_formula_sum 'C82 H60 Cr2 Fe N2 O10 P4 Se2'
_chemical_formula_weight 1675.02
_chemical_name_systematic ?
_space_group_IT_number 2
_symmetry_cell_setting triclinic
_symmetry_space_group_name_Hall '-P 1'
_symmetry_space_group_name_H-M 'P -1'
_cell_angle_alpha 71.378(1)
_cell_angle_beta 75.463(1)
_cell_angle_gamma 69.978(1)
_cell_formula_units_Z 2
_cell_length_a 12.734(4)
_cell_length_b 16.417(5)
_cell_length_c 20.568(4)
_cell_measurement_reflns_used 25
_cell_measurement_temperature 293
_cell_measurement_theta_max 12.58
_cell_measurement_theta_min 9.69
_cell_volume 3779.7(18)
_computing_data_reduction 'NRCVAX DATRD2'
_computing_molecular_graphics NRCVAX
_computing_publication_material 'NRCVAX TABLES Jan 94 Version'
_computing_structure_refinement 'NRCVAX LSTSQ'
_computing_structure_solution 'NRCVAX SOLVER'
_diffrn_ambient_temperature 293
_diffrn_measurement_device 'Nonius CAD-4    '
_diffrn_measurement_method 'Theta/2theta scan b/P/b '
_diffrn_radiation_monochromator graphite
_diffrn_radiation_source 'xray tube'
_diffrn_radiation_type 'Molybdenum K\a'
_diffrn_radiation_wavelength 0.70930
_diffrn_reflns_av_R_equivalents 0.018
_diffrn_reflns_limit_h_max 15
_diffrn_reflns_limit_h_min -13
_diffrn_reflns_limit_k_max 19
_diffrn_reflns_limit_k_min 0
_diffrn_reflns_limit_l_max 24
_diffrn_reflns_limit_l_min -22
_diffrn_reflns_number 13690
_diffrn_reflns_theta_max 24.92
_diffrn_reflns_theta_min 0.00
_diffrn_standards_interval_count 300
_diffrn_standards_interval_time 7200
_diffrn_standards_number 3
_exptl_absorpt_coefficient_mu 1.58
_exptl_absorpt_correction_T_max 0.7034
_exptl_absorpt_correction_T_min 0.6009
_exptl_absorpt_correction_type empirical
_exptl_crystal_density_diffrn 1.472
_exptl_crystal_F_000 1696
_exptl_crystal_size_max 0.45
_exptl_crystal_size_mid 0.40
_exptl_crystal_size_min 0.30
_refine_diff_density_max 0.49
_refine_diff_density_min -0.79
_refine_ls_extinction_coef 39(214)
_refine_ls_extinction_method Larson
_refine_ls_goodness_of_fit_obs 1.37
_refine_ls_matrix_type full
_refine_ls_number_parameters 929
_refine_ls_number_reflns 7773
_refine_ls_R_factor_all 0.103
_refine_ls_R_factor_obs 0.042
_refine_ls_shift/esd_max 0.000
_refine_ls_structure_factor_coef F
_refine_ls_weighting_scheme unit
_refine_ls_wR_factor_all 0.096
_refine_ls_wR_factor_obs 0.044
_reflns_number_observed 7773
_reflns_number_total 13284
_reflns_observed_criterion 'Inet > 2.0\s(Inet)'
_cod_data_source_file ic034081msi20030707_042734_2.cif
_cod_data_source_block ?
_cod_depositor_comments
;
The following automatic conversions were performed:

'_atom_site_thermal_displace_type' tag value 'Uij' was replaced with
'Uani' value 103 times.

'_symmetry_cell_setting' value 'Triclinic'
changed to 'triclinic' according to the built-in table from CIF Core
dictionary named 'cif_core.dic' version 2.4.1 from 2010-06-29.

Automatic conversion script
Id: cif_fix_values 1646 2011-03-28 12:23:43Z adriana 
;
_cod_original_cell_volume 3780(2)
_cod_original_formula_sum 'C82 H60 Cr2 Fe N2 O10 P4 Se2 '
_cod_database_code 4314142

loop_
_symmetry_equiv_pos_as_xyz
x,y,z
-x,-y,-z

loop_
_atom_site_aniso_label
_atom_site_aniso_U_11
_atom_site_aniso_U_22
_atom_site_aniso_U_33
_atom_site_aniso_U_12
_atom_site_aniso_U_13
_atom_site_aniso_U_23
_atom_site_aniso_type_symbol
Se1 0.0457(3) 0.0565(4) 0.0578(4) -0.0100(3) -0.0083(3) -0.0261(3) Se
Se2 0.0537(4) 0.0698(4) 0.0493(4) -0.0256(3) -0.0086(3) -0.0114(3) Se
Fe 0.0616(6) 0.0621(6) 0.0508(5) -0.0048(5) -0.0066(5) -0.0181(5) Fe
Cr1 0.0462(5) 0.0427(5) 0.0450(5) -0.0094(4) -0.0013(4) -0.0182(4) Cr
Cr2 0.0490(6) 0.0443(5) 0.0475(6) -0.0111(4) -0.0117(4) -0.0057(4) Cr
O1 0.107(5) 0.137(5) 0.065(4) 0.040(4) -0.031(3) -0.025(4) O
O2 0.095(4) 0.069(3) 0.083(4) -0.018(3) 0.013(3) -0.044(3) O
O3 0.096(4) 0.082(4) 0.075(4) -0.035(3) 0.020(3) -0.016(3) O
O4 0.107(4) 0.068(3) 0.093(4) -0.008(3) -0.034(3) -0.046(3) O
O5 0.057(3) 0.077(3) 0.089(4) -0.025(3) 0.016(3) -0.027(3) O
O6 0.088(4) 0.062(3) 0.067(3) -0.020(3) -0.021(3) 0.002(3) O
O7 0.143(5) 0.077(4) 0.045(3) 0.003(3) 0.002(3) -0.010(3) O
O8 0.190(7) 0.075(4) 0.135(5) -0.050(4) -0.120(5) 0.013(4) O
O9 0.091(4) 0.054(3) 0.102(4) -0.032(3) -0.004(3) -0.001(3) O
O10 0.071(4) 0.107(5) 0.108(5) 0.027(3) 0.004(3) -0.023(4) O
C1 0.069(5) 0.085(5) 0.051(4) 0.006(4) -0.009(4) -0.028(4) C
C2 0.058(4) 0.066(4) 0.045(4) -0.018(3) 0.004(3) -0.019(3) C
C3 0.076(5) 0.052(4) 0.051(4) -0.006(4) 0.000(4) -0.017(3) C
C4 0.056(4) 0.049(4) 0.051(4) -0.003(3) -0.012(3) -0.014(3) C
C5 0.064(4) 0.042(3) 0.046(4) -0.015(3) 0.002(3) -0.015(3) C
C6 0.055(4) 0.057(4) 0.044(3) -0.021(3) -0.003(3) -0.009(3) C
C7 0.088(5) 0.074(5) 0.047(4) -0.021(4) -0.003(4) -0.020(4) C
C8 0.105(6) 0.043(4) 0.084(5) -0.026(4) -0.045(5) 0.001(4) C
C9 0.055(4) 0.047(4) 0.055(4) -0.008(3) -0.010(3) -0.012(3) C
C10 0.049(4) 0.073(5) 0.069(5) -0.005(4) -0.004(3) -0.010(4) C
P1 0.0358(7) 0.0388(8) 0.0352(7) -0.0117(6) -0.0041(6) -0.0093(6) P
P2 0.0425(8) 0.0419(8) 0.0355(8) -0.0104(6) -0.0059(6) -0.0076(6) P
P3 0.0441(8) 0.0411(8) 0.0407(8) -0.0132(7) -0.0075(7) -0.0084(7) P
P4 0.0412(8) 0.0376(8) 0.0406(8) -0.0108(6) -0.0062(6) -0.0046(6) P
N1 0.051(3) 0.050(3) 0.039(3) -0.0114(23) -0.0070(22) -0.0109(22) N
N2 0.057(3) 0.051(3) 0.047(3) -0.0146(25) -0.0095(24) -0.0053(24) N
C11 0.041(3) 0.039(3) 0.038(3) -0.0134(25) -0.0053(24) -0.0094(24) C
C12 0.050(4) 0.050(4) 0.057(4) -0.017(3) -0.016(3) -0.006(3) C
C13 0.067(4) 0.039(4) 0.089(5) -0.010(3) -0.028(4) -0.005(3) C
C14 0.086(5) 0.040(4) 0.078(5) -0.023(4) -0.017(4) -0.006(3) C
C15 0.077(5) 0.060(4) 0.068(4) -0.038(4) -0.018(4) -0.011(4) C
C16 0.054(4) 0.052(4) 0.059(4) -0.021(3) -0.018(3) -0.001(3) C
C17 0.034(3) 0.052(3) 0.044(3) -0.015(3) -0.0056(24) -0.019(3) C
C18 0.042(3) 0.052(4) 0.062(4) -0.016(3) -0.003(3) -0.023(3) C
C19 0.054(4) 0.057(4) 0.105(6) -0.015(3) -0.007(4) -0.040(4) C
C20 0.049(4) 0.094(6) 0.108(7) -0.009(4) 0.002(4) -0.071(6) C
C21 0.053(4) 0.128(7) 0.054(4) -0.032(5) 0.010(3) -0.047(5) C
C22 0.044(3) 0.074(4) 0.048(4) -0.018(3) -0.005(3) -0.018(3) C
C23 0.037(3) 0.036(3) 0.042(3) -0.0154(24) -0.0009(24) -0.0070(24) C
C24 0.044(4) 0.072(4) 0.064(4) -0.024(3) 0.002(3) -0.031(4) C
C25 0.059(4) 0.093(5) 0.081(5) -0.036(4) -0.008(4) -0.043(4) C
C26 0.046(4) 0.061(4) 0.081(5) -0.024(3) -0.015(3) -0.022(4) C
C27 0.037(3) 0.078(5) 0.079(5) -0.015(3) -0.001(3) -0.030(4) C
C28 0.048(4) 0.074(5) 0.060(4) -0.015(3) -0.006(3) -0.030(3) C
C29 0.050(4) 0.044(3) 0.043(3) -0.017(3) -0.010(3) -0.003(3) C
C30 0.065(4) 0.065(4) 0.056(4) -0.014(3) -0.014(3) -0.022(3) C
C31 0.104(6) 0.070(5) 0.069(5) -0.029(5) -0.036(5) -0.017(4) C
C32 0.090(6) 0.095(6) 0.091(6) -0.054(5) -0.035(5) -0.006(5) C
C33 0.057(5) 0.139(8) 0.110(7) -0.040(5) -0.010(5) -0.033(6) C
C34 0.056(4) 0.101(6) 0.070(5) -0.029(4) -0.006(4) -0.033(4) C
C35 0.055(4) 0.045(3) 0.041(3) -0.002(3) -0.014(3) -0.014(3) C
C36 0.048(4) 0.066(4) 0.064(4) -0.009(3) -0.011(3) -0.025(3) C
C37 0.048(4) 0.103(6) 0.084(6) 0.002(4) -0.011(4) -0.043(5) C
C38 0.084(6) 0.094(7) 0.096(7) 0.025(5) -0.035(5) -0.044(6) C
C39 0.128(8) 0.050(5) 0.082(6) 0.013(5) -0.033(6) -0.016(4) C
C40 0.092(5) 0.053(4) 0.058(4) -0.007(4) -0.008(4) -0.013(3) C
C41 0.034(3) 0.042(3) 0.044(3) -0.0088(25) 0.0019(24) -0.009(3) C
C42 0.060(4) 0.055(4) 0.045(4) -0.017(3) 0.006(3) -0.007(3) C
C43 0.080(5) 0.070(5) 0.063(5) -0.023(4) 0.002(4) 0.000(4) C
C44 0.075(5) 0.057(5) 0.101(7) -0.029(4) -0.009(5) 0.015(4) C
C45 0.070(5) 0.057(4) 0.110(7) -0.024(4) -0.024(4) -0.015(4) C
C46 0.058(4) 0.052(4) 0.067(4) -0.022(3) -0.014(3) -0.004(3) C
C47 0.048(4) 0.062(4) 0.054(4) -0.012(3) -0.012(3) -0.021(3) C
C48 0.093(6) 0.110(6) 0.070(5) -0.045(5) -0.013(4) -0.039(5) C
C49 0.135(9) 0.172(11) 0.086(7) -0.055(9) -0.023(6) -0.067(8) C
C50 0.124(9) 0.156(11) 0.157(12) -0.022(8) -0.041(8) -0.114(10) C
C51 0.095(6) 0.073(6) 0.176(10) -0.007(5) -0.064(7) -0.063(7) C
C52 0.064(4) 0.062(5) 0.100(6) -0.009(4) -0.033(4) -0.031(4) C
C53 0.060(4) 0.043(3) 0.043(3) -0.010(3) -0.014(3) -0.005(3) C
C54 0.075(5) 0.057(4) 0.077(5) -0.020(4) -0.010(4) 0.005(4) C
C55 0.117(7) 0.060(5) 0.098(6) -0.036(5) -0.035(6) 0.025(4) C
C56 0.103(7) 0.056(5) 0.110(7) 0.004(5) -0.053(6) 0.003(5) C
C57 0.069(5) 0.076(6) 0.100(6) 0.004(4) -0.037(5) -0.004(5) C
C58 0.058(4) 0.057(4) 0.080(5) -0.005(3) -0.025(4) -0.005(4) C
C59 0.043(3) 0.040(3) 0.050(3) -0.010(3) -0.008(3) -0.010(3) C
C60 0.055(4) 0.075(5) 0.126(7) -0.014(4) -0.002(4) -0.061(5) C
C61 0.045(4) 0.101(7) 0.179(10) -0.009(4) 0.013(5) -0.079(7) C
C62 0.048(4) 0.071(5) 0.156(9) -0.017(4) -0.021(5) -0.028(6) C
C63 0.071(5) 0.083(5) 0.099(6) -0.035(4) -0.023(4) -0.026(5) C
C64 0.056(4) 0.076(5) 0.072(5) -0.028(4) -0.001(3) -0.031(4) C
C65 0.048(3) 0.041(3) 0.049(3) -0.014(3) 0.005(3) -0.013(3) C
C66 0.055(4) 0.056(4) 0.095(5) -0.014(3) -0.025(4) -0.023(4) C
C67 0.073(5) 0.090(6) 0.109(7) -0.031(5) -0.020(5) -0.044(5) C
C68 0.096(6) 0.070(5) 0.099(6) -0.046(5) 0.014(5) -0.039(5) C
C69 0.163(9) 0.046(4) 0.070(5) -0.026(5) -0.011(6) -0.018(4) C
C70 0.133(7) 0.050(4) 0.051(4) -0.014(4) -0.022(4) -0.013(3) C
C71 0.043(3) 0.037(3) 0.052(4) -0.013(3) -0.014(3) -0.012(3) C
C72 0.046(3) 0.046(4) 0.061(4) -0.013(3) -0.012(3) -0.009(3) C
C73 0.044(4) 0.041(4) 0.098(6) -0.009(3) -0.017(4) -0.011(4) C
C74 0.057(4) 0.040(4) 0.100(6) -0.012(3) -0.040(4) -0.003(4) C
C75 0.083(5) 0.052(4) 0.053(4) -0.022(4) -0.031(4) 0.002(3) C
C76 0.058(4) 0.048(4) 0.051(4) -0.010(3) -0.016(3) -0.012(3) C
C77 0.043(3) 0.032(3) 0.051(4) -0.0082(25) -0.011(3) 0.001(3) C
C78 0.051(4) 0.060(4) 0.075(5) -0.014(3) 0.003(3) -0.024(4) C
C79 0.055(4) 0.067(5) 0.083(5) -0.010(4) 0.015(4) -0.012(4) C
C80 0.041(4) 0.069(5) 0.107(7) -0.014(4) -0.009(4) 0.007(5) C
C81 0.069(5) 0.106(7) 0.100(7) -0.043(5) -0.028(5) -0.007(5) C
C82 0.059(4) 0.085(5) 0.070(5) -0.028(4) -0.009(4) -0.015(4) C

loop_
_atom_site_label
_atom_site_fract_x
_atom_site_fract_y
_atom_site_fract_z
_atom_site_U_iso_or_equiv
_atom_site_thermal_displace_type
_atom_site_calc_flag
_atom_site_refinement_flags
_atom_site_type_symbol
Se1 0.43568(5) 0.28757(4) 0.27899(3) 0.0517(4) Uani ? . Se
Se2 0.22937(5) 0.19052(5) 0.26607(3) 0.0563(5) Uani ? . Se
Fe 0.28927(8) 0.22451(6) 0.34944(5) 0.0612(6) Uani ? . Fe
Cr1 0.43672(8) 0.16722(6) 0.22911(5) 0.0449(6) Uani ? . Cr
Cr2 0.28305(8) 0.33253(6) 0.20645(5) 0.0483(6) Uani ? . Cr
O1 0.4329(5) 0.1014(4) 0.4564(3) 0.120(5) Uani ? . O
O2 0.1862(4) 0.3859(3) 0.4063(3) 0.083(4) Uani ? . O
O3 0.1088(5) 0.1474(3) 0.4501(3) 0.089(4) Uani ? . O
O4 0.4300(4) 0.0452(3) 0.1505(3) 0.084(4) Uani ? . O
O5 0.6776(4) 0.1625(3) 0.1682(3) 0.077(4) Uani ? . O
O6 0.5281(4) -0.0053(3) 0.33143(25) 0.076(4) Uani ? . O
O7 0.4443(5) 0.2833(3) 0.0764(3) 0.103(5) Uani ? . O
O8 0.1486(6) 0.3675(4) 0.0959(3) 0.122(6) Uani ? . O
O9 0.3661(4) 0.4905(3) 0.1237(3) 0.086(4) Uani ? . O
O10 0.0895(5) 0.4663(4) 0.2679(3) 0.114(5) Uani ? . O
C1 0.3768(6) 0.1494(5) 0.4151(4) 0.073(5) Uani ? . C
C2 0.2270(5) 0.3225(5) 0.3860(3) 0.057(4) Uani ? . C
C3 0.1770(6) 0.1770(4) 0.4107(3) 0.064(5) Uani ? . C
C4 0.4306(5) 0.0930(4) 0.1808(3) 0.054(4) Uani ? . C
C5 0.5853(6) 0.1645(4) 0.1922(3) 0.052(4) Uani ? . C
C6 0.4907(5) 0.0630(4) 0.2950(3) 0.052(4) Uani ? . C
C7 0.4090(6) 0.2690(5) 0.1352(4) 0.071(5) Uani ? . C
C8 0.1980(7) 0.3527(4) 0.1405(4) 0.075(5) Uani ? . C
C9 0.3363(5) 0.4291(4) 0.1563(3) 0.054(4) Uani ? . C
C10 0.1636(6) 0.4124(5) 0.2464(4) 0.070(5) Uani ? . C
P1 0.05893(11) 0.92016(9) 0.16711(7) 0.0367(8) Uani ? . P
P2 0.03442(12) 0.88306(10) 0.32342(7) 0.0410(9) Uani ? . P
P3 0.64993(12) 0.56008(10) 0.31848(7) 0.0420(9) Uani ? . P
P4 0.72576(12) 0.61105(9) 0.16225(7) 0.0414(8) Uani ? . P
N1 0.0781(4) 0.8875(3) 0.24414(23) 0.048(3) Uani ? . N
N2 0.7063(4) 0.5963(3) 0.24265(24) 0.054(3) Uani ? . N
C11 0.0558(4) 1.0359(3) 0.1306(3) 0.039(3) Uani ? . C
C12 -0.0305(5) 1.0985(4) 0.0974(3) 0.052(4) Uani ? . C
C13 -0.0340(6) 1.1876(4) 0.0744(4) 0.066(5) Uani ? . C
C14 0.0505(6) 1.2138(4) 0.0852(4) 0.068(5) Uani ? . C
C15 0.1377(6) 1.1529(5) 0.1174(3) 0.064(5) Uani ? . C
C16 0.1415(5) 1.0638(4) 0.1402(3) 0.055(4) Uani ? . C
C17 0.1750(4) 0.8523(4) 0.1189(3) 0.041(3) Uani ? . C
C18 0.2264(5) 0.7661(4) 0.1534(3) 0.051(4) Uani ? . C
C19 0.3089(6) 0.7095(4) 0.1170(4) 0.069(5) Uani ? . C
C20 0.3394(6) 0.7390(6) 0.0474(5) 0.078(6) Uani ? . C
C21 0.2906(6) 0.8248(6) 0.0126(4) 0.074(6) Uani ? . C
C22 0.2070(5) 0.8833(4) 0.0481(3) 0.055(4) Uani ? . C
C23 -0.0692(4) 0.9098(3) 0.1524(3) 0.039(3) Uani ? . C
C24 -0.0716(5) 0.8812(4) 0.0969(3) 0.057(4) Uani ? . C
C25 -0.1718(6) 0.8801(5) 0.0836(4) 0.069(5) Uani ? . C
C26 -0.2713(5) 0.9065(4) 0.1272(4) 0.058(5) Uani ? . C
C27 -0.2706(5) 0.9342(5) 0.1824(4) 0.064(5) Uani ? . C
C28 -0.1709(5) 0.9375(4) 0.1949(3) 0.058(4) Uani ? . C
C29 0.1429(5) 0.8931(4) 0.3597(3) 0.046(4) Uani ? . C
C30 0.1156(6) 0.9248(4) 0.4184(3) 0.061(4) Uani ? . C
C31 0.2007(8) 0.9322(5) 0.4454(4) 0.076(6) Uani ? . C
C32 0.3102(8) 0.9095(6) 0.4135(5) 0.085(7) Uani ? . C
C33 0.3369(6) 0.8779(7) 0.3558(5) 0.099(8) Uani ? . C
C34 0.2538(6) 0.8693(5) 0.3284(4) 0.072(5) Uani ? . C
C35 -0.0913(5) 0.9713(4) 0.3408(3) 0.049(4) Uani ? . C
C36 -0.1871(5) 0.9533(4) 0.3848(3) 0.059(4) Uani ? . C
C37 -0.2830(6) 1.0235(6) 0.3950(4) 0.080(6) Uani ? . C
C38 -0.2820(8) 1.1090(7) 0.3604(5) 0.096(7) Uani ? . C
C39 -0.1878(9) 1.1281(5) 0.3178(4) 0.094(7) Uani ? . C
C40 -0.0903(6) 1.0584(5) 0.3082(3) 0.072(5) Uani ? . C
C41 0.0073(4) 0.7761(4) 0.3671(3) 0.042(3) Uani ? . C
C42 0.0198(5) 0.7356(4) 0.4356(3) 0.057(4) Uani ? . C
C43 0.0006(7) 0.6523(5) 0.4666(4) 0.077(5) Uani ? . C
C44 -0.0320(7) 0.6123(5) 0.4300(5) 0.085(6) Uani ? . C
C45 -0.0437(6) 0.6515(5) 0.3614(5) 0.077(6) Uani ? . C
C46 -0.0231(5) 0.7336(4) 0.3294(3) 0.060(4) Uani ? . C
C47 0.6553(5) 0.6257(4) 0.3715(3) 0.053(4) Uani ? . C
C48 0.6499(7) 0.5917(6) 0.4427(4) 0.083(6) Uani ? . C
C49 0.6457(9) 0.6450(9) 0.4836(5) 0.119(10) Uani ? . C
C50 0.6476(10) 0.7307(9) 0.4538(7) 0.129(11) Uani ? . C
C51 0.6542(8) 0.7659(6) 0.3841(6) 0.104(8) Uani ? . C
C52 0.6589(6) 0.7138(5) 0.3418(4) 0.072(5) Uani ? . C
C53 0.7238(5) 0.4459(4) 0.3552(3) 0.051(4) Uani ? . C
C54 0.6694(6) 0.3849(5) 0.4017(4) 0.076(5) Uani ? . C
C55 0.7313(8) 0.2990(5) 0.4301(4) 0.097(7) Uani ? . C
C56 0.8467(8) 0.2734(5) 0.4108(5) 0.096(7) Uani ? . C
C57 0.8999(7) 0.3314(6) 0.3654(5) 0.088(6) Uani ? . C
C58 0.8409(6) 0.4183(4) 0.3374(4) 0.068(5) Uani ? . C
C59 0.5037(5) 0.5655(4) 0.3273(3) 0.045(4) Uani ? . C
C60 0.4205(6) 0.6145(5) 0.3679(4) 0.080(6) Uani ? . C
C61 0.3084(6) 0.6172(6) 0.3742(6) 0.106(8) Uani ? . C
C62 0.2817(6) 0.5714(5) 0.3395(5) 0.091(7) Uani ? . C
C63 0.3616(7) 0.5225(5) 0.2994(4) 0.078(6) Uani ? . C
C64 0.4742(5) 0.5193(5) 0.2932(4) 0.065(5) Uani ? . C
C65 0.7036(5) 0.5248(4) 0.1345(3) 0.048(4) Uani ? . C
C66 0.6461(5) 0.5450(4) 0.0801(4) 0.066(5) Uani ? . C
C67 0.6337(6) 0.4763(6) 0.0603(4) 0.083(6) Uani ? . C
C68 0.6756(7) 0.3889(6) 0.0962(5) 0.084(6) Uani ? . C
C69 0.7322(9) 0.3688(5) 0.1489(4) 0.095(8) Uani ? . C
C70 0.7474(7) 0.4367(5) 0.1676(3) 0.080(6) Uani ? . C
C71 0.6341(5) 0.7174(4) 0.1226(3) 0.042(3) Uani ? . C
C72 0.5387(5) 0.7589(4) 0.1623(3) 0.052(4) Uani ? . C
C73 0.4674(5) 0.8408(4) 0.1328(4) 0.062(5) Uani ? . C
C74 0.4919(6) 0.8807(4) 0.0643(4) 0.065(5) Uani ? . C
C75 0.5865(6) 0.8403(4) 0.0236(3) 0.062(5) Uani ? . C
C76 0.6590(5) 0.7586(4) 0.0526(3) 0.052(4) Uani ? . C
C77 0.8706(5) 0.6123(3) 0.1289(3) 0.045(4) Uani ? . C
C78 0.9286(5) 0.5846(4) 0.0701(4) 0.063(5) Uani ? . C
C79 1.0413(6) 0.5849(5) 0.0471(4) 0.078(5) Uani ? . C
C80 1.0927(6) 0.6143(5) 0.0824(5) 0.081(6) Uani ? . C
C81 1.0362(7) 0.6416(6) 0.1398(5) 0.089(7) Uani ? . C
C82 0.9236(6) 0.6415(5) 0.1641(4) 0.071(5) Uani ? . C
H12 -0.091 1.078 0.090 0.0626 Uiso ? . H
H13 -0.097 1.233 0.049 0.0740 Uiso ? . H
H14 0.047 1.279 0.070 0.0750 Uiso ? . H
H15 0.199 1.173 0.125 0.0732 Uiso ? . H
H16 0.205 1.018 0.164 0.0662 Uiso ? . H
H18 0.204 0.744 0.205 0.0616 Uiso ? . H
H19 0.347 0.646 0.142 0.0757 Uiso ? . H
H20 0.396 0.698 0.021 0.0803 Uiso ? . H
H21 0.316 0.845 -0.038 0.0795 Uiso ? . H
H22 0.170 0.947 0.023 0.0631 Uiso ? . H
H24 0.002 0.861 0.066 0.0634 Uiso ? . H
H25 -0.172 0.860 0.042 0.0747 Uiso ? . H
H26 -0.344 0.905 0.118 0.0671 Uiso ? . H
H27 -0.343 0.952 0.214 0.0730 Uiso ? . H
H28 -0.171 0.960 0.235 0.0663 Uiso ? . H
H30 0.034 0.942 0.441 0.0706 Uiso ? . H
H31 0.181 0.954 0.489 0.0814 Uiso ? . H
H32 0.369 0.917 0.433 0.0913 Uiso ? . H
H33 0.419 0.862 0.334 0.1065 Uiso ? . H
H34 0.275 0.845 0.285 0.0797 Uiso ? . H
H36 -0.186 0.889 0.409 0.0685 Uiso ? . H
H37 -0.353 1.012 0.428 0.0872 Uiso ? . H
H38 -0.352 1.158 0.366 0.0969 Uiso ? . H
H39 -0.192 1.193 0.295 0.0996 Uiso ? . H
H40 -0.018 1.072 0.278 0.0816 Uiso ? . H
H42 0.044 0.766 0.463 0.0649 Uiso ? . H
H43 0.009 0.621 0.517 0.0853 Uiso ? . H
H44 -0.048 0.554 0.454 0.0895 Uiso ? . H
H45 -0.067 0.619 0.335 0.0840 Uiso ? . H
H46 -0.030 0.763 0.280 0.0703 Uiso ? . H
H48 0.651 0.526 0.464 0.0902 Uiso ? . H
H49 0.641 0.623 0.536 0.1175 Uiso ? . H
H50 0.639 0.771 0.483 0.1206 Uiso ? . H
H51 0.658 0.830 0.364 0.1029 Uiso ? . H
H52 0.666 0.738 0.289 0.0778 Uiso ? . H
H54 0.584 0.405 0.415 0.0833 Uiso ? . H
H55 0.694 0.254 0.465 0.1002 Uiso ? . H
H56 0.891 0.211 0.430 0.0984 Uiso ? . H
H57 0.986 0.309 0.351 0.0947 Uiso ? . H
H58 0.881 0.462 0.303 0.0783 Uiso ? . H
H60 0.442 0.649 0.393 0.0860 Uiso ? . H
H61 0.247 0.650 0.407 0.1032 Uiso ? . H
H62 0.201 0.574 0.343 0.0972 Uiso ? . H
H63 0.340 0.491 0.272 0.0878 Uiso ? . H
H64 0.536 0.482 0.264 0.0719 Uiso ? . H
H66 0.612 0.609 0.056 0.0739 Uiso ? . H
H67 0.596 0.490 0.019 0.0884 Uiso ? . H
H68 0.663 0.341 0.082 0.0877 Uiso ? . H
H69 0.757 0.304 0.174 0.0953 Uiso ? . H
H70 0.793 0.421 0.206 0.0846 Uiso ? . H
H72 0.521 0.729 0.213 0.0607 Uiso ? . H
H73 0.397 0.872 0.161 0.0698 Uiso ? . H
H74 0.442 0.940 0.043 0.0720 Uiso ? . H
H75 0.602 0.870 -0.027 0.0720 Uiso ? . H
H76 0.730 0.729 0.024 0.0629 Uiso ? . H
H78 0.890 0.564 0.044 0.0736 Uiso ? . H
H79 1.087 0.564 0.004 0.0823 Uiso ? . H
H80 1.173 0.614 0.066 0.0817 Uiso ? . H
H81 1.077 0.663 0.164 0.0936 Uiso ? . H
H82 0.881 0.662 0.207 0.0816 Uiso ? . H

loop_
_atom_type_symbol
_atom_type_description
_atom_type_scat_dispersion_real
_atom_type_scat_dispersion_imag
_atom_type_scat_source
C ? 0.003 0.002 'International Tables Vol. IV Table 2.2B'
H ? 0.000 0.000 'International Tables Vol. IV Table 2.2B'
Cr ? 0.321 0.624 'International Tables Vol. IV Table 2.2B'
Fe ? 0.346 0.844 'International Tables Vol. IV Table 2.2B'
N ? 0.006 0.003 'International Tables Vol. IV Table 2.2B'
O ? 0.011 0.006 'International Tables Vol. IV Table 2.2B'
P ? 0.102 0.094 'International Tables Vol. IV Table 2.2B'
Se ? -0.093 2.226 'International Tables Vol. IV Table 2.2B'

loop_
_geom_angle_atom_site_label_1
_geom_angle_atom_site_label_2
_geom_angle_atom_site_label_3
_geom_angle
_geom_angle_site_symmetry_1
_geom_angle_site_symmetry_2
_geom_angle_site_symmetry_3
_geom_angle_publ_flag
Fe Se1 Cr1 73.34(4) ? ? ? ?
Fe Se1 Cr2 73.06(4) ? ? ? ?
Cr1 Se1 Cr2 65.91(4) ? ? ? ?
Fe Se2 Cr1 74.45(4) ? ? ? ?
Fe Se2 Cr2 74.24(4) ? ? ? ?
Cr1 Se2 Cr2 66.24(4) ? ? ? ?
Se1 Fe Se2 100.18(4) ? ? ? ?
Se1 Fe Cr1 55.18(3) ? ? ? ?
Se1 Fe Cr2 55.62(4) ? ? ? ?
Se1 Fe C1 93.99(25) ? ? ? ?
Se1 Fe C2 90.14(20) ? ? ? ?
Se1 Fe C3 175.38(22) ? ? ? ?
Se2 Fe Cr1 55.35(4) ? ? ? ?
Se2 Fe Cr2 55.67(4) ? ? ? ?
Se2 Fe C1 129.06(24) ? ? ? ?
Se2 Fe C2 128.70(21) ? ? ? ?
Se2 Fe C3 84.44(21) ? ? ? ?
Cr1 Fe Cr2 55.78(4) ? ? ? ?
Cr1 Fe C1 97.87(20) ? ? ? ?
Cr1 Fe C2 142.06(20) ? ? ? ?
Cr1 Fe C3 128.67(20) ? ? ? ?
Cr2 Fe C1 146.96(23) ? ? ? ?
Cr2 Fe C2 93.60(20) ? ? ? ?
Cr2 Fe C3 128.05(22) ? ? ? ?
C1 Fe C2 99.6(3) ? ? ? ?
C1 Fe C3 83.1(3) ? ? ? ?
C2 Fe C3 86.8(3) ? ? ? ?
Se1 Cr1 Se2 92.73(4) ? ? ? ?
Se1 Cr1 Fe 51.48(3) ? ? ? ?
Se1 Cr1 Cr2 57.37(4) ? ? ? ?
Se1 Cr1 C4 171.10(19) ? ? ? ?
Se1 Cr1 C5 85.21(18) ? ? ? ?
Se1 Cr1 C6 103.32(19) ? ? ? ?
Se1 Cr1 C7 86.52(19) ? ? ? ?
Se2 Cr1 Fe 50.20(3) ? ? ? ?
Se2 Cr1 Cr2 57.12(4) ? ? ? ?
Se2 Cr1 C4 86.19(20) ? ? ? ?
Se2 Cr1 C5 172.03(19) ? ? ? ?
Se2 Cr1 C6 100.25(19) ? ? ? ?
Se2 Cr1 C7 90.76(21) ? ? ? ?
Fe Cr1 Cr2 62.15(4) ? ? ? ?
Fe Cr1 C4 131.62(20) ? ? ? ?
Fe Cr1 C5 131.61(19) ? ? ? ?
Fe Cr1 C6 83.42(19) ? ? ? ?
Fe Cr1 C7 111.82(19) ? ? ? ?
Cr2 Cr1 C4 115.24(19) ? ? ? ?
Cr2 Cr1 C5 115.72(18) ? ? ? ?
Cr2 Cr1 C6 145.52(19) ? ? ? ?
Cr2 Cr1 C7 49.74(19) ? ? ? ?
C4 Cr1 C5 94.7(3) ? ? ? ?
C4 Cr1 C6 85.6(3) ? ? ? ?
C4 Cr1 C7 84.7(3) ? ? ? ?
C5 Cr1 C6 87.7(3) ? ? ? ?
C5 Cr1 C7 81.4(3) ? ? ? ?
C6 Cr1 C7 164.7(3) ? ? ? ?
Se1 Cr2 Se2 91.95(4) ? ? ? ?
Se1 Cr2 Fe 51.33(4) ? ? ? ?
Se1 Cr2 Cr1 56.71(4) ? ? ? ?
Se1 Cr2 C7 86.37(20) ? ? ? ?
Se1 Cr2 C8 167.1(3) ? ? ? ?
Se1 Cr2 C9 87.03(20) ? ? ? ?
Se1 Cr2 C10 104.74(23) ? ? ? ?
Se2 Cr2 Fe 50.08(3) ? ? ? ?
Se2 Cr2 Cr1 56.64(4) ? ? ? ?
Se2 Cr2 C7 90.75(20) ? ? ? ?
Se2 Cr2 C8 88.35(21) ? ? ? ?
Se2 Cr2 C9 173.16(19) ? ? ? ?
Se2 Cr2 C10 100.13(23) ? ? ? ?
Fe Cr2 Cr1 62.08(4) ? ? ? ?
Fe Cr2 C7 112.24(20) ? ? ? ?
Fe Cr2 C8 134.75(23) ? ? ? ?
Fe Cr2 C9 132.37(20) ? ? ? ?
Fe Cr2 C10 83.72(22) ? ? ? ?
Cr1 Cr2 C7 50.23(20) ? ? ? ?
Cr1 Cr2 C8 113.60(22) ? ? ? ?
Cr1 Cr2 C9 117.63(19) ? ? ? ?
Cr1 Cr2 C10 145.70(22) ? ? ? ?
C7 Cr2 C8 80.7(3) ? ? ? ?
C7 Cr2 C9 82.4(3) ? ? ? ?
C7 Cr2 C10 164.0(3) ? ? ? ?
C8 Cr2 C9 91.1(3) ? ? ? ?
C8 Cr2 C10 87.9(3) ? ? ? ?
C9 Cr2 C10 86.7(3) ? ? ? ?
Fe C1 O1 179.4(6) ? ? ? ?
Fe C2 O2 177.0(6) ? ? ? ?
Fe C3 O3 178.2(6) ? ? ? ?
Cr1 C4 O4 178.0(5) ? ? ? ?
Cr1 C5 O5 178.8(5) ? ? ? ?
Cr1 C6 O6 174.3(5) ? ? ? ?
Cr1 C7 Cr2 80.04(24) ? ? ? ?
Cr1 C7 O7 140.5(6) ? ? ? ?
Cr2 C7 O7 139.5(6) ? ? ? ?
Cr2 C8 O8 176.1(7) ? ? ? ?
Cr2 C9 O9 177.5(6) ? ? ? ?
Cr2 C10 O10 176.1(6) ? ? ? ?
N1 P1 C11 111.50(25) ? ? ? ?
N1 P1 C17 107.5(3) ? ? ? ?
N1 P1 C23 115.37(25) ? ? ? ?
C11 P1 C17 109.1(3) ? ? ? ?
C11 P1 C23 106.53(24) ? ? ? ?
C17 P1 C23 106.63(24) ? ? ? ?
N1 P2 C29 108.5(3) ? ? ? ?
N1 P2 C35 114.5(3) ? ? ? ?
N1 P2 C41 109.0(3) ? ? ? ?
C29 P2 C35 106.6(3) ? ? ? ?
C29 P2 C41 109.2(3) ? ? ? ?
C35 P2 C41 108.9(3) ? ? ? ?
N2 P3 C47 108.6(3) ? ? ? ?
N2 P3 C53 111.9(3) ? ? ? ?
N2 P3 C59 114.7(3) ? ? ? ?
C47 P3 C53 107.2(3) ? ? ? ?
C47 P3 C59 106.8(3) ? ? ? ?
C53 P3 C59 107.2(3) ? ? ? ?
N2 P4 C65 114.5(3) ? ? ? ?
N2 P4 C71 110.5(3) ? ? ? ?
N2 P4 C77 108.2(3) ? ? ? ?
C65 P4 C71 107.9(3) ? ? ? ?
C65 P4 C77 107.2(3) ? ? ? ?
C71 P4 C77 108.43(25) ? ? ? ?
P1 N1 P2 151.3(3) ? ? ? ?
P3 N2 P4 153.5(4) ? ? ? ?
P1 C11 C12 122.7(4) ? ? ? ?
P1 C11 C16 118.2(4) ? ? ? ?
C12 C11 C16 119.0(5) ? ? ? ?
C11 C12 C13 121.0(5) ? ? ? ?
C12 C13 C14 119.1(6) ? ? ? ?
C13 C14 C15 121.1(6) ? ? ? ?
C14 C15 C16 119.9(6) ? ? ? ?
C11 C16 C15 119.9(5) ? ? ? ?
P1 C17 C18 118.2(4) ? ? ? ?
P1 C17 C22 121.3(4) ? ? ? ?
C18 C17 C22 120.4(5) ? ? ? ?
C17 C18 C19 119.9(6) ? ? ? ?
C18 C19 C20 120.0(7) ? ? ? ?
C19 C20 C21 120.8(6) ? ? ? ?
C20 C21 C22 120.3(6) ? ? ? ?
C17 C22 C21 118.6(6) ? ? ? ?
P1 C23 C24 122.0(4) ? ? ? ?
P1 C23 C28 119.8(4) ? ? ? ?
C24 C23 C28 118.1(5) ? ? ? ?
C23 C24 C25 121.2(5) ? ? ? ?
C24 C25 C26 119.6(6) ? ? ? ?
C25 C26 C27 120.1(5) ? ? ? ?
C26 C27 C28 120.5(6) ? ? ? ?
C23 C28 C27 120.5(6) ? ? ? ?
P2 C29 C30 120.7(5) ? ? ? ?
P2 C29 C34 119.5(5) ? ? ? ?
C30 C29 C34 119.8(6) ? ? ? ?
C29 C30 C31 119.7(6) ? ? ? ?
C30 C31 C32 119.9(7) ? ? ? ?
C31 C32 C33 120.1(7) ? ? ? ?
C32 C33 C34 120.9(7) ? ? ? ?
C29 C34 C33 119.4(7) ? ? ? ?
P2 C35 C36 121.9(5) ? ? ? ?
P2 C35 C40 117.9(5) ? ? ? ?
C36 C35 C40 120.2(6) ? ? ? ?
C35 C36 C37 119.7(7) ? ? ? ?
C36 C37 C38 119.4(7) ? ? ? ?
C37 C38 C39 121.7(7) ? ? ? ?
C38 C39 C40 119.5(8) ? ? ? ?
C35 C40 C39 119.4(7) ? ? ? ?
P2 C41 C42 121.3(5) ? ? ? ?
P2 C41 C46 118.5(4) ? ? ? ?
C42 C41 C46 120.2(5) ? ? ? ?
C41 C42 C43 119.3(6) ? ? ? ?
C42 C43 C44 120.2(7) ? ? ? ?
C43 C44 C45 121.1(7) ? ? ? ?
C44 C45 C46 119.6(7) ? ? ? ?
C41 C46 C45 119.7(6) ? ? ? ?
P3 C47 C48 120.8(5) ? ? ? ?
P3 C47 C52 120.0(5) ? ? ? ?
C48 C47 C52 119.1(6) ? ? ? ?
C47 C48 C49 120.3(8) ? ? ? ?
C48 C49 C50 119.6(9) ? ? ? ?
C49 C50 C51 121.6(8) ? ? ? ?
C50 C51 C52 120.0(9) ? ? ? ?
C47 C52 C51 119.3(8) ? ? ? ?
P3 C53 C54 122.9(5) ? ? ? ?
P3 C53 C58 118.2(5) ? ? ? ?
C54 C53 C58 118.9(6) ? ? ? ?
C53 C54 C55 120.2(7) ? ? ? ?
C54 C55 C56 119.6(7) ? ? ? ?
C55 C56 C57 120.7(7) ? ? ? ?
C56 C57 C58 121.1(7) ? ? ? ?
C53 C58 C57 119.5(7) ? ? ? ?
P3 C59 C60 121.4(5) ? ? ? ?
P3 C59 C64 119.7(4) ? ? ? ?
C60 C59 C64 118.9(6) ? ? ? ?
C59 C60 C61 120.3(7) ? ? ? ?
C60 C61 C62 119.5(7) ? ? ? ?
C61 C62 C63 121.4(7) ? ? ? ?
C62 C63 C64 119.2(7) ? ? ? ?
C59 C64 C63 120.6(6) ? ? ? ?
P4 C65 C66 122.1(5) ? ? ? ?
P4 C65 C70 119.0(5) ? ? ? ?
C66 C65 C70 118.9(6) ? ? ? ?
C65 C66 C67 119.6(6) ? ? ? ?
C66 C67 C68 119.7(7) ? ? ? ?
C67 C68 C69 120.9(7) ? ? ? ?
C68 C69 C70 119.5(7) ? ? ? ?
C65 C70 C69 121.2(7) ? ? ? ?
P4 C71 C72 119.7(4) ? ? ? ?
P4 C71 C76 120.9(4) ? ? ? ?
C72 C71 C76 119.4(5) ? ? ? ?
C71 C72 C73 120.5(6) ? ? ? ?
C72 C73 C74 119.9(6) ? ? ? ?
C73 C74 C75 120.6(6) ? ? ? ?
C74 C75 C76 120.1(6) ? ? ? ?
C71 C76 C75 119.5(6) ? ? ? ?
P4 C77 C78 121.7(5) ? ? ? ?
P4 C77 C82 118.5(5) ? ? ? ?
C78 C77 C82 119.8(6) ? ? ? ?
C77 C78 C79 119.7(7) ? ? ? ?
C78 C79 C80 119.8(7) ? ? ? ?
C79 C80 C81 120.6(7) ? ? ? ?
C80 C81 C82 120.7(7) ? ? ? ?
C77 C82 C81 119.3(7) ? ? ? ?

loop_
_geom_bond_atom_site_label_1
_geom_bond_atom_site_label_2
_geom_bond_distance
_geom_bond_site_symmetry_1
_geom_bond_site_symmetry_2
_geom_bond_publ_flag
Se1 Fe 2.3780(14) ? ? ?
Se1 Cr1 2.4951(12) ? ? ?
Se1 Cr2 2.5138(13) ? ? ?
Se2 Fe 2.3221(12) ? ? ?
Se2 Cr1 2.4866(14) ? ? ?
Se2 Cr2 2.5002(14) ? ? ?
Fe Cr1 2.9119(15) ? ? ?
Fe Cr2 2.9138(15) ? ? ?
Fe C1 1.827(7) ? ? ?
Fe C2 1.840(7) ? ? ?
Fe C3 1.864(8) ? ? ?
Cr1 Cr2 2.7249(16) ? ? ?
Cr1 C4 1.832(7) ? ? ?
Cr1 C5 1.844(7) ? ? ?
Cr1 C6 1.849(7) ? ? ?
Cr1 C7 2.126(7) ? ? ?
Cr2 C7 2.111(7) ? ? ?
Cr2 C8 1.825(7) ? ? ?
Cr2 C9 1.838(7) ? ? ?
Cr2 C10 1.844(7) ? ? ?
O1 C1 1.160(9) ? ? ?
O2 C2 1.150(8) ? ? ?
O3 C3 1.153(9) ? ? ?
O4 C4 1.151(8) ? ? ?
O5 C5 1.148(8) ? ? ?
O6 C6 1.150(8) ? ? ?
O7 C7 1.158(8) ? ? ?
O8 C8 1.156(9) ? ? ?
O9 C9 1.145(8) ? ? ?
O10 C10 1.157(9) ? ? ?
P1 N1 1.555(5) ? ? ?
P1 C11 1.797(5) ? ? ?
P1 C17 1.803(5) ? ? ?
P1 C23 1.803(5) ? ? ?
P2 N1 1.572(5) ? ? ?
P2 C29 1.801(6) ? ? ?
P2 C35 1.801(6) ? ? ?
P2 C41 1.806(6) ? ? ?
P3 N2 1.562(5) ? ? ?
P3 C47 1.787(6) ? ? ?
P3 C53 1.792(6) ? ? ?
P3 C59 1.799(6) ? ? ?
P4 N2 1.560(5) ? ? ?
P4 C65 1.811(6) ? ? ?
P4 C71 1.802(6) ? ? ?
P4 C77 1.804(6) ? ? ?
C11 C12 1.373(8) ? ? ?
C11 C16 1.396(8) ? ? ?
C12 C13 1.374(9) ? ? ?
C13 C14 1.374(10) ? ? ?
C14 C15 1.363(10) ? ? ?
C15 C16 1.372(9) ? ? ?
C17 C18 1.376(8) ? ? ?
C17 C22 1.384(8) ? ? ?
C18 C19 1.381(9) ? ? ?
C19 C20 1.357(13) ? ? ?
C20 C21 1.364(13) ? ? ?
C21 C22 1.395(10) ? ? ?
C23 C24 1.378(8) ? ? ?
C23 C28 1.390(8) ? ? ?
C24 C25 1.377(9) ? ? ?
C25 C26 1.379(10) ? ? ?
C26 C27 1.353(10) ? ? ?
C27 C28 1.379(9) ? ? ?
C29 C30 1.385(8) ? ? ?
C29 C34 1.374(9) ? ? ?
C30 C31 1.390(10) ? ? ?
C31 C32 1.362(13) ? ? ?
C32 C33 1.364(14) ? ? ?
C33 C34 1.381(11) ? ? ?
C35 C36 1.385(9) ? ? ?
C35 C40 1.375(9) ? ? ?
C36 C37 1.387(10) ? ? ?
C37 C38 1.359(15) ? ? ?
C38 C39 1.364(16) ? ? ?
C39 C40 1.392(11) ? ? ?
C41 C42 1.377(8) ? ? ?
C41 C46 1.383(9) ? ? ?
C42 C43 1.390(10) ? ? ?
C43 C44 1.353(13) ? ? ?
C44 C45 1.373(12) ? ? ?
C45 C46 1.381(9) ? ? ?
C47 C48 1.384(10) ? ? ?
C47 C52 1.390(10) ? ? ?
C48 C49 1.375(12) ? ? ?
C49 C50 1.349(20) ? ? ?
C50 C51 1.356(19) ? ? ?
C51 C52 1.381(11) ? ? ?
C53 C54 1.388(9) ? ? ?
C53 C58 1.390(9) ? ? ?
C54 C55 1.377(11) ? ? ?
C55 C56 1.373(14) ? ? ?
C56 C57 1.339(14) ? ? ?
C57 C58 1.375(10) ? ? ?
C59 C60 1.367(9) ? ? ?
C59 C64 1.371(9) ? ? ?
C60 C61 1.388(11) ? ? ?
C61 C62 1.353(13) ? ? ?
C62 C63 1.343(13) ? ? ?
C63 C64 1.391(10) ? ? ?
C65 C66 1.380(9) ? ? ?
C65 C70 1.369(9) ? ? ?
C66 C67 1.382(10) ? ? ?
C67 C68 1.373(13) ? ? ?
C68 C69 1.343(14) ? ? ?
C69 C70 1.374(11) ? ? ?
C71 C72 1.378(8) ? ? ?
C71 C76 1.388(8) ? ? ?
C72 C73 1.385(8) ? ? ?
C73 C74 1.357(11) ? ? ?
C74 C75 1.376(11) ? ? ?
C75 C76 1.388(9) ? ? ?
C77 C78 1.375(9) ? ? ?
C77 C82 1.377(9) ? ? ?
C78 C79 1.395(10) ? ? ?
C79 C80 1.366(14) ? ? ?
C80 C81 1.343(14) ? ? ?
C81 C82 1.396(11) ? ? ?

loop_
_geom_contact_atom_site_label_1
_geom_contact_atom_site_label_2
_geom_contact_distance
_geom_contact_site_symmetry_1
_geom_contact_site_symmetry_2
_geom_contact_publ_flag
? ? ? ? ? ?

loop_
_geom_torsion_atom_site_label_1
_geom_torsion_atom_site_label_2
_geom_torsion_atom_site_label_3
_geom_torsion_atom_site_label_4
_geom_torsion
_geom_torsion_site_symmetry_1
_geom_torsion_site_symmetry_2
_geom_torsion_site_symmetry_3
_geom_torsion_site_symmetry_4
_geom_torsion_publ_flag
? ? ? ? ? ? ? ? ? ?
